data_7243148
loop_
_publ_author_name
'Suzaki, Yuji'
'Fukuchi, Yugo'
'Tadami, Hiroko'
'Koizumi, Take-aki'
'Osakada, Kohtaro'
'Ide, Tomohito'
'Horie, Masaki'
'Hoshino, Norihisa'
'Akutagawa, Tomoyuki'

_publ_section_title
;
 Further investigations of the crystal-to-crystal phase transition of a
 [2]pseudorotaxane composed of ferrocene-terminated dialkylammonium and
 dibenzo[24]crown-8-ether
;
_journal_issue 34
_journal_name_full CrystEngComm
_journal_page_first 5944
_journal_page_last 5952
_journal_paper_doi 10.1039/D1CE00457C
_journal_volume 23
_journal_year 2021
_chemical_formula_moiety 'C43 H54 F6 Fe N O8 P0.35 Sb0.65'
_chemical_formula_sum 'C43 H54 F6 Fe N O8 P0.35 Sb0.65'
_chemical_formula_weight 972.72
_space_group_IT_number 2
_space_group_name_Hall '-P 1'
_space_group_name_H-M_alt 'P -1'
_symmetry_cell_setting triclinic
_symmetry_Int_Tables_number 2
_symmetry_space_group_name_Hall '-P 1'
_symmetry_space_group_name_H-M 'P -1'
_atom_sites_solution_hydrogens geom
_atom_sites_solution_primary direct
_atom_sites_solution_secondary difmap
_audit_update_record
;
2021-04-03 deposited with the CCDC.	2021-06-21 downloaded from the CCDC.
;
_cell_angle_alpha 85.765(7)
_cell_angle_beta 86.936(6)
_cell_angle_gamma 87.915(7)
_cell_formula_units_Z 2
_cell_length_a 10.163(3)
_cell_length_b 11.824(4)
_cell_length_c 17.902(5)
_cell_measurement_reflns_used 7283
_cell_measurement_temperature 113
_cell_measurement_theta_max 27.48
_cell_measurement_theta_min 3.31
_cell_volume 2141.2(11)
_computing_cell_refinement CrystalClear
_computing_data_collection 'CrystalClear (Rigaku/MSC Inc., 2006)'
_computing_data_reduction CrystalClear
_computing_molecular_graphics 'CrystalStructure 4.0'
_computing_publication_material 'CrystalStructure 4.0 (Rigaku, 2010)'
_computing_structure_refinement 'SHELXL97 (Sheldrick, 2008)'
_computing_structure_solution 'Il Milione (Burla, et al., 2007)'
_diffrn_ambient_temperature 113
_diffrn_detector_area_resol_mean 7.314
_diffrn_measured_fraction_theta_full 0.956
_diffrn_measured_fraction_theta_max 0.956
_diffrn_measurement_device_type 'Rigaku Saturn70'
_diffrn_measurement_method \w
_diffrn_radiation_type 'Mo K\a'
_diffrn_radiation_wavelength 0.71070
_diffrn_reflns_av_R_equivalents 0.0201
_diffrn_reflns_limit_h_max 12
_diffrn_reflns_limit_h_min -13
_diffrn_reflns_limit_k_max 15
_diffrn_reflns_limit_k_min -15
_diffrn_reflns_limit_l_max 23
_diffrn_reflns_limit_l_min -22
_diffrn_reflns_number 17426
_diffrn_reflns_theta_full 27.49
_diffrn_reflns_theta_max 27.48
_diffrn_standards_number 0
_exptl_absorpt_coefficient_mu 0.845
_exptl_absorpt_correction_T_max 0.845
_exptl_absorpt_correction_T_min 0.690
_exptl_absorpt_correction_type multi-scan
_exptl_absorpt_process_details 'REQAB (Rigaku, 1998)'
_exptl_crystal_colour orange
_exptl_crystal_density_diffrn 1.509
_exptl_crystal_density_method 'not measured'
_exptl_crystal_description platelet
_exptl_crystal_F_000 1002.80
_exptl_crystal_size_max 0.200
_exptl_crystal_size_mid 0.200
_exptl_crystal_size_min 0.200
_refine_diff_density_max 3.220
_refine_diff_density_min -2.700
_refine_ls_extinction_method none
_refine_ls_goodness_of_fit_ref 1.060
_refine_ls_hydrogen_treatment constr
_refine_ls_number_parameters 246
_refine_ls_number_reflns 9392
_refine_ls_number_restraints 30
_refine_ls_R_factor_gt 0.0979
_refine_ls_shift/su_max 0.001
_refine_ls_structure_factor_coef Fsqd
_refine_ls_weighting_details 'w = 1/[\s^2^(Fo^2^)+(0.1461P)^2^+12.4904P] where P=(Fo^2^+2Fc^2^)/3'
_refine_ls_weighting_scheme calc
_refine_ls_wR_factor_ref 0.2659
_reflns_number_gt 8017
_reflns_number_total 9392
_reflns_threshold_expression F^2^>2.0\s(F^2^)
_cod_data_source_file d1ce00457c2.cif
_cod_data_source_block 131205fkc259c-1
_cod_depositor_comments 'Adding full bibliography for 7243143--7243153.cif.'
_cod_original_cell_volume 2141.1(11)
_cod_database_code 7243148

loop_
_symmetry_equiv_pos_site_id
_symmetry_equiv_pos_as_xyz
1 +X,+Y,+Z
2 -X,-Y,-Z

loop_
_atom_site_label
_atom_site_type_symbol
_atom_site_fract_x
_atom_site_fract_y
_atom_site_fract_z
_atom_site_U_iso_or_equiv
_atom_site_adp_type
_atom_site_occupancy
_atom_site_symmetry_multiplicity
_atom_site_calc_flag
_atom_site_refinement_flags
_atom_site_disorder_assembly
_atom_site_disorder_group
Sb1 Sb 0.58178(10) -0.23007(9) 0.76207(6) 0.0268(5) Uani 0.650(4) 2 d . . .
Fe1 Fe 0.16376(8) 0.13046(7) 0.57665(4) 0.0267(3) Uani 1.0 2 d . . .
P1 P 0.5773(6) -0.2256(5) 0.7712(4) 0.0123(18) Uani 0.350(4) 2 d . . .
F1 F 0.5902(5) -0.1445(4) 0.8432(3) 0.0560(12) Uani 1.0 2 d . . .
F2 F 0.6509(5) -0.3494(4) 0.8158(3) 0.0569(12) Uani 1.0 2 d . . .
F3 F 0.4198(5) -0.2729(5) 0.7966(3) 0.0587(12) Uani 1.0 2 d . . .
F4 F 0.5721(5) -0.3136(4) 0.6850(3) 0.0560(12) Uani 1.0 2 d . . .
F5 F 0.5129(6) -0.1091(5) 0.7113(3) 0.0633(13) Uani 1.0 2 d . . .
F6 F 0.7420(4) -0.1856(4) 0.7317(3) 0.0480(10) Uani 1.0 2 d . . .
O1 O 0.3497(5) 0.1498(4) 0.8608(3) 0.0407(11) Uani 1.0 2 d . . .
O2 O 0.1265(8) 0.0090(7) 0.8749(4) 0.0727(18) Uani 1.0 2 d . . .
O3 O -0.1266(5) 0.0960(4) 0.8537(3) 0.0401(11) Uani 1.0 2 d . . .
O4 O -0.2551(4) 0.2001(4) 0.7213(3) 0.0301(9) Uani 1.0 2 d . . .
O5 O -0.2011(4) 0.3894(4) 0.6474(3) 0.0280(9) Uani 1.0 2 d . . .
O6 O 0.0092(4) 0.5327(4) 0.6837(3) 0.0274(8) Uani 1.0 2 d . . .
O7 O 0.2762(4) 0.4549(4) 0.6517(3) 0.0286(9) Uani 1.0 2 d . . .
O8 O 0.4161(4) 0.3349(4) 0.7792(3) 0.0312(9) Uani 1.0 2 d . . .
N1 N 0.0850(5) 0.2410(4) 0.8052(3) 0.0275(10) Uani 1.0 2 d . . .
C1 C -0.0088(13) 0.3302(11) 1.1621(8) 0.084(4) Uani 1.0 2 d . . .
C2 C 0.0101(8) 0.3363(7) 1.0760(5) 0.0489(17) Uani 1.0 2 d . . .
C3 C 0.1324(10) 0.3455(8) 1.0405(6) 0.059(2) Uani 1.0 2 d . . .
C4 C 0.1468(9) 0.3537(8) 0.9628(5) 0.0525(18) Uani 1.0 2 d . . .
C5 C 0.0378(7) 0.3478(6) 0.9192(4) 0.0329(13) Uani 1.0 2 d . . .
C6 C -0.0858(7) 0.3363(6) 0.9557(4) 0.0363(14) Uani 1.0 2 d . . .
C7 C -0.0998(8) 0.3318(7) 1.0328(4) 0.0429(15) Uani 1.0 2 d . . .
C8 C 0.0531(7) 0.3555(6) 0.8356(4) 0.0409(15) Uani 1.0 2 d . . .
C9 C 0.0848(6) 0.2502(5) 0.7204(4) 0.0282(11) Uani 1.0 2 d . . .
C10 C 0.1364(6) 0.1428(5) 0.6886(3) 0.0242(10) Uani 1.0 2 d . . .
C11 C 0.2725(6) 0.1164(5) 0.6702(3) 0.0273(11) Uani 1.0 2 d . . .
C12 C 0.2788(7) 0.0115(6) 0.6353(4) 0.0330(13) Uani 1.0 2 d . . .
C13 C 0.1481(7) -0.0271(6) 0.6324(4) 0.0354(13) Uani 1.0 2 d . . .
C14 C 0.0593(6) 0.0533(5) 0.6659(4) 0.0305(12) Uani 1.0 2 d . . .
C15 C 0.0965(7) 0.2822(6) 0.5299(4) 0.0389(14) Uani 1.0 2 d . . .
C16 C 0.0270(7) 0.1925(6) 0.5035(4) 0.0363(13) Uani 1.0 2 d . . .
C17 C 0.1201(7) 0.1195(6) 0.4670(4) 0.0369(14) Uani 1.0 2 d . . .
C18 C 0.2476(7) 0.1642(6) 0.4706(4) 0.0370(14) Uani 1.0 2 d . . .
C19 C 0.2349(7) 0.2649(6) 0.5102(4) 0.0384(14) Uani 1.0 2 d . . .
C20 C 0.4601(6) 0.3236(5) 0.8506(4) 0.0319(12) Uani 1.0 2 d . . .
C21 C 0.5327(7) 0.4045(6) 0.8820(4) 0.0396(14) Uani 1.0 2 d . . .
C22 C 0.5705(8) 0.3858(7) 0.9563(5) 0.0475(17) Uani 1.0 2 d . . .
C23 C 0.5351(9) 0.2880(7) 0.9989(5) 0.0514(18) Uani 1.0 2 d . . .
C24 C 0.4627(9) 0.2082(7) 0.9685(5) 0.0499(18) Uani 1.0 2 d . . .
C25 C 0.4256(7) 0.2242(6) 0.8945(4) 0.0379(14) Uani 1.0 2 d . . .
C26 C 0.3436(9) 0.0376(8) 0.8987(5) 0.056(2) Uani 1.0 2 d . . .
C27 C 0.2609(10) -0.0319(8) 0.8558(6) 0.060(2) Uani 1.0 2 d . . .
C28 C 0.0473(19) -0.0594(16) 0.8530(11) 0.125(6) Uani 1.0 2 d . . .
C29 C -0.1011(9) -0.0189(7) 0.8792(5) 0.0508(18) Uani 1.0 2 d . . .
C30 C -0.2634(7) 0.1223(6) 0.8467(4) 0.0348(13) Uani 1.0 2 d . . .
C31 C -0.3084(6) 0.1078(5) 0.7685(4) 0.0306(12) Uani 1.0 2 d . . .
C32 C -0.2960(6) 0.2111(5) 0.6492(3) 0.0281(11) Uani 1.0 2 d . . .
C33 C -0.3634(7) 0.1296(6) 0.6157(4) 0.0352(13) Uani 1.0 2 d . . .
C34 C -0.4047(7) 0.1512(6) 0.5431(4) 0.0405(15) Uani 1.0 2 d . . .
C35 C -0.3782(7) 0.2539(6) 0.5031(4) 0.0369(14) Uani 1.0 2 d . . .
C36 C -0.3093(6) 0.3360(5) 0.5363(4) 0.0306(12) Uani 1.0 2 d . . .
C37 C -0.2677(6) 0.3152(5) 0.6089(3) 0.0248(11) Uani 1.0 2 d . . .
C38 C -0.1839(6) 0.5017(5) 0.6126(3) 0.0273(11) Uani 1.0 2 d . . .
C39 C -0.1226(6) 0.5696(5) 0.6696(4) 0.0292(12) Uani 1.0 2 d . . .
C40 C 0.1050(6) 0.5985(5) 0.6419(4) 0.0322(12) Uani 1.0 2 d . . .
C41 C 0.2396(6) 0.5666(5) 0.6700(4) 0.0312(12) Uani 1.0 2 d . . .
C42 C 0.4143(6) 0.4289(5) 0.6553(4) 0.0296(12) Uani 1.0 2 d . . .
C43 C 0.4680(6) 0.4298(5) 0.7324(4) 0.0309(12) Uani 1.0 2 d . . .
H1A H 0.0194 0.1877 0.8252 0.0127 Uiso 1.0 2 calc R . .
H1B H 0.1715 0.2142 0.8206 0.0127 Uiso 1.0 2 calc R . .
H1C H 0.0392 0.2652 1.1832 0.0127 Uiso 1.0 2 calc R . .
H1D H -0.1008 0.3240 1.1764 0.0127 Uiso 1.0 2 calc R . .
H1E H 0.0233 0.3977 1.1805 0.0127 Uiso 1.0 2 calc R . .
H3 H 0.2065 0.3463 1.0687 0.0127 Uiso 1.0 2 calc R . .
H4 H 0.2301 0.3632 0.9395 0.0127 Uiso 1.0 2 calc R . .
H6 H -0.1597 0.3315 0.9278 0.0127 Uiso 1.0 2 calc R . .
H7 H -0.1834 0.3258 1.0564 0.0127 Uiso 1.0 2 calc R . .
H8A H -0.0289 0.3863 0.8159 0.0127 Uiso 1.0 2 calc R . .
H8B H 0.1236 0.4066 0.8203 0.0127 Uiso 1.0 2 calc R . .
H9A H 0.1402 0.3116 0.7005 0.0127 Uiso 1.0 2 calc R . .
H9B H -0.0045 0.2653 0.7049 0.0127 Uiso 1.0 2 calc R . .
H11 H 0.3475 0.1624 0.6794 0.0127 Uiso 1.0 2 calc R . .
H12 H 0.3592 -0.0265 0.6155 0.0127 Uiso 1.0 2 calc R . .
H13 H 0.1233 -0.0964 0.6105 0.0127 Uiso 1.0 2 calc R . .
H14 H -0.0368 0.0487 0.6716 0.0127 Uiso 1.0 2 calc R . .
H15 H 0.0573 0.3449 0.5574 0.0127 Uiso 1.0 2 calc R . .
H16 H -0.0684 0.1823 0.5096 0.0127 Uiso 1.0 2 calc R . .
H17 H 0.1001 0.0500 0.4438 0.0127 Uiso 1.0 2 calc R . .
H18 H 0.3305 0.1303 0.4507 0.0127 Uiso 1.0 2 calc R . .
H19 H 0.3064 0.3134 0.5213 0.0127 Uiso 1.0 2 calc R . .
H21 H 0.5558 0.4706 0.8538 0.0127 Uiso 1.0 2 calc R . .
H22 H 0.6197 0.4393 0.9771 0.0127 Uiso 1.0 2 calc R . .
H23 H 0.5602 0.2763 1.0481 0.0127 Uiso 1.0 2 calc R . .
H24 H 0.4384 0.1431 0.9976 0.0127 Uiso 1.0 2 calc R . .
H26A H 0.3055 0.0438 0.9491 0.0127 Uiso 1.0 2 calc R . .
H26B H 0.4322 0.0047 0.9010 0.0127 Uiso 1.0 2 calc R . .
H27A H 0.2812 -0.0198 0.8023 0.0127 Uiso 1.0 2 calc R . .
H27B H 0.2719 -0.1120 0.8711 0.0127 Uiso 1.0 2 calc R . .
H28A H 0.0858 -0.1303 0.8740 0.0127 Uiso 1.0 2 calc R . .
H28B H 0.0747 -0.0574 0.8002 0.0127 Uiso 1.0 2 calc R . .
H29A H -0.1708 -0.0592 0.8588 0.0127 Uiso 1.0 2 calc R . .
H29B H -0.1184 -0.0194 0.9331 0.0127 Uiso 1.0 2 calc R . .
H30A H -0.2767 0.2000 0.8601 0.0127 Uiso 1.0 2 calc R . .
H30B H -0.3089 0.0722 0.8841 0.0127 Uiso 1.0 2 calc R . .
H31A H -0.2751 0.0375 0.7487 0.0127 Uiso 1.0 2 calc R . .
H31B H -0.4036 0.1125 0.7660 0.0127 Uiso 1.0 2 calc R . .
H33 H -0.3808 0.0605 0.6420 0.0127 Uiso 1.0 2 calc R . .
H34 H -0.4504 0.0967 0.5211 0.0127 Uiso 1.0 2 calc R . .
H35 H -0.4060 0.2681 0.4546 0.0127 Uiso 1.0 2 calc R . .
H36 H -0.2913 0.4047 0.5096 0.0127 Uiso 1.0 2 calc R . .
H38A H -0.2697 0.5326 0.5989 0.0127 Uiso 1.0 2 calc R . .
H38B H -0.1274 0.4955 0.5675 0.0127 Uiso 1.0 2 calc R . .
H39A H -0.1183 0.6492 0.6526 0.0127 Uiso 1.0 2 calc R . .
H39B H -0.1711 0.5625 0.7178 0.0127 Uiso 1.0 2 calc R . .
H40A H 0.0805 0.6774 0.6481 0.0127 Uiso 1.0 2 calc R . .
H40B H 0.0984 0.5834 0.5897 0.0127 Uiso 1.0 2 calc R . .
H41A H 0.3070 0.6157 0.6469 0.0127 Uiso 1.0 2 calc R . .
H41B H 0.2412 0.5671 0.7241 0.0127 Uiso 1.0 2 calc R . .
H42A H 0.4571 0.4848 0.6206 0.0127 Uiso 1.0 2 calc R . .
H42B H 0.4275 0.3545 0.6361 0.0127 Uiso 1.0 2 calc R . .
H43A H 0.5634 0.4217 0.7304 0.0127 Uiso 1.0 2 calc R . .
H43B H 0.4411 0.4988 0.7561 0.0127 Uiso 1.0 2 calc R . .

loop_
_atom_site_aniso_label
_atom_site_aniso_U_11
_atom_site_aniso_U_22
_atom_site_aniso_U_33
_atom_site_aniso_U_12
_atom_site_aniso_U_13
_atom_site_aniso_U_23
Sb1 0.03(4) 0.0267 0.0267 0.0000 0.0000 0.0000
Fe1 0.03(2) 0.0265 0.0265 0.0000 0.0000 0.0000
P1 0.01(15) 0.0122 0.0122 0.0000 0.0000 0.0000
F1 0.06(9) 0.0557 0.0557 0.0000 0.0000 0.0000
F2 0.06(9) 0.0565 0.0565 0.0000 0.0000 0.0000
F3 0.06(10) 0.0584 0.0584 0.0000 0.0000 0.0000
F4 0.06(9) 0.0556 0.0556 0.0000 0.0000 0.0000
F5 0.06(11) 0.0629 0.0629 0.0000 0.0000 0.0000
F6 0.05(8) 0.0477 0.0477 0.0000 0.0000 0.0000
O1 0.04(9) 0.0404 0.0404 0.0000 0.0000 0.0000
O2 0.07(15) 0.0723 0.0723 0.0000 0.0000 0.0000
O3 0.04(9) 0.0398 0.0398 0.0000 0.0000 0.0000
O4 0.03(7) 0.0300 0.0300 0.0000 0.0000 0.0000
O5 0.03(7) 0.0278 0.0278 0.0000 0.0000 0.0000
O6 0.03(7) 0.0272 0.0272 0.0000 0.0000 0.0000
O7 0.03(7) 0.0285 0.0285 0.0000 0.0000 0.0000
O8 0.03(7) 0.0311 0.0311 0.0000 0.0000 0.0000
N1 0.03(8) 0.0274 0.0274 0.0000 0.0000 0.0000
C1 0.1(3) 0.0838 0.0838 0.0000 0.0000 0.0000
C2 0.05(14) 0.0486 0.0486 0.0000 0.0000 0.0000
C3 0.06(17) 0.0589 0.0589 0.0000 0.0000 0.0000
C4 0.05(15) 0.0522 0.0522 0.0000 0.0000 0.0000
C5 0.03(10) 0.0327 0.0327 0.0000 0.0000 0.0000
C6 0.04(11) 0.0361 0.0361 0.0000 0.0000 0.0000
C7 0.04(12) 0.0426 0.0426 0.0000 0.0000 0.0000
C8 0.04(12) 0.0407 0.0407 0.0000 0.0000 0.0000
C9 0.03(9) 0.0280 0.0280 0.0000 0.0000 0.0000
C10 0.02(8) 0.0240 0.0240 0.0000 0.0000 0.0000
C11 0.03(9) 0.0271 0.0271 0.0000 0.0000 0.0000
C12 0.03(10) 0.0328 0.0328 0.0000 0.0000 0.0000
C13 0.04(11) 0.0352 0.0352 0.0000 0.0000 0.0000
C14 0.03(10) 0.0303 0.0303 0.0000 0.0000 0.0000
C15 0.04(11) 0.0387 0.0387 0.0000 0.0000 0.0000
C16 0.04(11) 0.0361 0.0361 0.0000 0.0000 0.0000
C17 0.04(11) 0.0367 0.0367 0.0000 0.0000 0.0000
C18 0.04(11) 0.0368 0.0368 0.0000 0.0000 0.0000
C19 0.04(11) 0.0381 0.0381 0.0000 0.0000 0.0000
C20 0.03(10) 0.0317 0.0317 0.0000 0.0000 0.0000
C21 0.04(11) 0.0393 0.0393 0.0000 0.0000 0.0000
C22 0.05(13) 0.0472 0.0472 0.0000 0.0000 0.0000
C23 0.05(15) 0.0511 0.0511 0.0000 0.0000 0.0000
C24 0.05(14) 0.0496 0.0496 0.0000 0.0000 0.0000
C25 0.04(11) 0.0376 0.0376 0.0000 0.0000 0.0000
C26 0.06(16) 0.0561 0.0561 0.0000 0.0000 0.0000
C27 0.06(17) 0.0593 0.0593 0.0000 0.0000 0.0000
C28 0.1(5) 0.1245 0.1245 0.0000 0.0000 0.0000
C29 0.05(14) 0.0505 0.0505 0.0000 0.0000 0.0000
C30 0.03(10) 0.0346 0.0346 0.0000 0.0000 0.0000
C31 0.03(10) 0.0304 0.0304 0.0000 0.0000 0.0000
C32 0.03(9) 0.0279 0.0279 0.0000 0.0000 0.0000
C33 0.03(11) 0.0350 0.0350 0.0000 0.0000 0.0000
C34 0.04(12) 0.0402 0.0402 0.0000 0.0000 0.0000
C35 0.04(11) 0.0367 0.0367 0.0000 0.0000 0.0000
C36 0.03(10) 0.0304 0.0304 0.0000 0.0000 0.0000
C37 0.02(8) 0.0246 0.0246 0.0000 0.0000 0.0000
C38 0.03(9) 0.0271 0.0271 0.0000 0.0000 0.0000
C39 0.03(9) 0.0290 0.0290 0.0000 0.0000 0.0000
C40 0.03(10) 0.0320 0.0320 0.0000 0.0000 0.0000
C41 0.03(10) 0.0311 0.0311 0.0000 0.0000 0.0000
C42 0.03(9) 0.0294 0.0294 0.0000 0.0000 0.0000
C43 0.03(10) 0.0307 0.0307 0.0000 0.0000 0.0000

loop_
_atom_type_symbol
_atom_type_description
_atom_type_scat_dispersion_real
_atom_type_scat_dispersion_imag
_atom_type_scat_source
C C 0.0033 0.0016
;
International Tables for Crystallography
(1992, Vol. C, Tables 4.2.6.8 and 6.1.1.4)
;
H H 0.0000 0.0000
;
International Tables for Crystallography
(1992, Vol. C, Table 6.1.1.4)
;
F F 0.0171 0.0103
;
International Tables for Crystallography
(1992, Vol. C, Tables 4.2.6.8 and 6.1.1.4)
;
Fe Fe 0.3463 0.8444
;
International Tables for Crystallography
(1992, Vol. C, Tables 4.2.6.8 and 6.1.1.4)
;
N N 0.0061 0.0033
;
International Tables for Crystallography
(1992, Vol. C, Tables 4.2.6.8 and 6.1.1.4)
;
O O 0.0106 0.0060
;
International Tables for Crystallography
(1992, Vol. C, Tables 4.2.6.8 and 6.1.1.4)
;
Sb Sb -0.5866 1.5461
;
International Tables for Crystallography
(1992, Vol. C, Tables 4.2.6.8 and 6.1.1.4)
;
P P 0.1023 0.0942
;
International Tables for Crystallography
(1992, Vol. C, Tables 4.2.6.8 and 6.1.1.4)
;

loop_
_geom_angle_atom_site_label_1
_geom_angle_atom_site_label_2
_geom_angle_atom_site_label_3
_geom_angle
_geom_angle_publ_flag
_geom_angle_site_symmetry_1
_geom_angle_site_symmetry_2
_geom_angle_site_symmetry_3
F1 Sb1 F2 89.5(3) yes . . .
F1 Sb1 F3 89.2(3) yes . . .
F1 Sb1 F4 179.1(3) yes . . .
F1 Sb1 F5 88.8(3) yes . . .
F1 Sb1 F6 88.5(3) yes . . .
F2 Sb1 F3 88.9(3) yes . . .
F2 Sb1 F4 90.1(3) yes . . .
F2 Sb1 F5 178.2(3) yes . . .
F2 Sb1 F6 90.6(3) yes . . .
F3 Sb1 F4 90.1(3) yes . . .
F3 Sb1 F5 90.9(3) yes . . .
F3 Sb1 F6 177.6(3) yes . . .
F4 Sb1 F5 91.7(3) yes . . .
F4 Sb1 F6 92.2(3) yes . . .
F5 Sb1 F6 89.5(3) yes . . .
C10 Fe1 C11 41.2(3) yes . . .
C10 Fe1 C12 68.8(3) yes . . .
C10 Fe1 C13 69.0(3) yes . . .
C10 Fe1 C14 41.3(3) yes . . .
C10 Fe1 C15 104.8(3) yes . . .
C10 Fe1 C16 121.8(3) yes . . .
C10 Fe1 C17 159.6(3) yes . . .
C10 Fe1 C18 156.8(3) yes . . .
C10 Fe1 C19 119.7(3) yes . . .
C11 Fe1 C12 40.6(3) yes . . .
C11 Fe1 C13 68.6(3) yes . . .
C11 Fe1 C14 69.2(3) yes . . .
C11 Fe1 C15 122.8(3) yes . . .
C11 Fe1 C16 159.2(3) yes . . .
C11 Fe1 C17 158.5(3) yes . . .
C11 Fe1 C18 122.4(3) yes . . .
C11 Fe1 C19 106.6(3) yes . . .
C12 Fe1 C13 40.5(3) yes . . .
C12 Fe1 C14 68.6(3) yes . . .
C12 Fe1 C15 160.8(3) yes . . .
C12 Fe1 C16 158.0(3) yes . . .
C12 Fe1 C17 123.6(3) yes . . .
C12 Fe1 C18 109.7(3) yes . . .
C12 Fe1 C19 124.7(3) yes . . .
C13 Fe1 C14 40.8(3) yes . . .
C13 Fe1 C15 155.9(3) yes . . .
C13 Fe1 C16 121.5(3) yes . . .
C13 Fe1 C17 108.9(3) yes . . .
C13 Fe1 C18 126.0(3) yes . . .
C13 Fe1 C19 161.9(3) yes . . .
C14 Fe1 C15 119.3(3) yes . . .
C14 Fe1 C16 105.8(3) yes . . .
C14 Fe1 C17 123.9(3) yes . . .
C14 Fe1 C18 161.5(3) yes . . .
C14 Fe1 C19 155.6(3) yes . . .
C15 Fe1 C16 40.8(3) yes . . .
C15 Fe1 C17 68.5(3) yes . . .
C15 Fe1 C18 68.7(3) yes . . .
C15 Fe1 C19 41.5(3) yes . . .
C16 Fe1 C17 40.7(3) yes . . .
C16 Fe1 C18 68.5(3) yes . . .
C16 Fe1 C19 69.3(3) yes . . .
C17 Fe1 C18 40.6(3) yes . . .
C17 Fe1 C19 68.8(3) yes . . .
C18 Fe1 C19 40.7(3) yes . . .
F1 P1 F2 95.5(4) yes . . .
F1 P1 F3 96.9(4) yes . . .
F1 P1 F4 176.2(5) yes . . .
F1 P1 F5 93.1(4) yes . . .
F1 P1 F6 91.4(4) yes . . .
F2 P1 F3 91.4(4) yes . . .
F2 P1 F4 85.5(4) yes . . .
F2 P1 F5 170.3(5) yes . . .
F2 P1 F6 88.8(4) yes . . .
F3 P1 F4 86.8(4) yes . . .
F3 P1 F5 92.0(4) yes . . .
F3 P1 F6 171.7(5) yes . . .
F4 P1 F5 85.7(4) yes . . .
F4 P1 F6 85.0(3) yes . . .
F5 P1 F6 86.4(4) yes . . .
C25 O1 C26 114.7(6) yes . . .
C27 O2 C28 108.4(11) yes . . .
C29 O3 C30 112.7(6) yes . . .
C31 O4 C32 116.0(5) yes . . .
C37 O5 C38 117.3(5) yes . . .
C39 O6 C40 113.3(5) yes . . .
C41 O7 C42 113.7(5) yes . . .
C20 O8 C43 115.0(5) yes . . .
C8 N1 C9 110.4(5) yes . . .
C1 C2 C3 121.7(9) yes . . .
C1 C2 C7 119.4(8) yes . . .
C3 C2 C7 119.0(8) yes . . .
C2 C3 C4 120.7(9) yes . . .
C3 C4 C5 120.7(8) yes . . .
C4 C5 C6 118.2(7) yes . . .
C4 C5 C8 120.9(6) yes . . .
C6 C5 C8 120.9(6) yes . . .
C5 C6 C7 120.7(7) yes . . .
C2 C7 C6 120.7(7) yes . . .
N1 C8 C5 112.1(6) yes . . .
N1 C9 C10 111.3(5) yes . . .
Fe1 C10 C9 121.6(4) yes . . .
Fe1 C10 C11 70.3(3) yes . . .
Fe1 C10 C14 70.2(4) yes . . .
C9 C10 C11 125.1(5) yes . . .
C9 C10 C14 126.5(5) yes . . .
C11 C10 C14 108.3(5) yes . . .
Fe1 C11 C10 68.4(3) yes . . .
Fe1 C11 C12 70.1(4) yes . . .
C10 C11 C12 107.5(5) yes . . .
Fe1 C12 C11 69.3(4) yes . . .
Fe1 C12 C13 69.6(4) yes . . .
C11 C12 C13 108.5(6) yes . . .
Fe1 C13 C12 69.9(4) yes . . .
Fe1 C13 C14 69.2(4) yes . . .
C12 C13 C14 108.2(6) yes . . .
Fe1 C14 C10 68.6(3) yes . . .
Fe1 C14 C13 70.0(4) yes . . .
C10 C14 C13 107.5(6) yes . . .
Fe1 C15 C16 69.8(4) yes . . .
Fe1 C15 C19 69.6(4) yes . . .
C16 C15 C19 108.4(6) yes . . .
Fe1 C16 C15 69.4(4) yes . . .
Fe1 C16 C17 70.0(4) yes . . .
C15 C16 C17 108.0(6) yes . . .
Fe1 C17 C16 69.2(4) yes . . .
Fe1 C17 C18 70.0(4) yes . . .
C16 C17 C18 108.2(6) yes . . .
Fe1 C18 C17 69.5(4) yes . . .
Fe1 C18 C19 69.1(4) yes . . .
C17 C18 C19 108.4(6) yes . . .
Fe1 C19 C15 68.9(4) yes . . .
Fe1 C19 C18 70.1(4) yes . . .
C15 C19 C18 107.0(6) yes . . .
O8 C20 C21 124.4(6) yes . . .
O8 C20 C25 116.5(6) yes . . .
C21 C20 C25 119.0(6) yes . . .
C20 C21 C22 119.9(7) yes . . .
C21 C22 C23 120.3(8) yes . . .
C22 C23 C24 120.2(8) yes . . .
C23 C24 C25 120.5(8) yes . . .
O1 C25 C20 116.0(6) yes . . .
O1 C25 C24 123.9(7) yes . . .
C20 C25 C24 120.1(7) yes . . .
O1 C26 C27 108.3(7) yes . . .
O2 C27 C26 103.5(8) yes . . .
O2 C28 C29 108.3(14) yes . . .
O3 C29 C28 110.6(9) yes . . .
O3 C30 C31 112.9(5) yes . . .
O4 C31 C30 106.1(5) yes . . .
O4 C32 C33 124.8(5) yes . . .
O4 C32 C37 115.2(5) yes . . .
C33 C32 C37 119.9(6) yes . . .
C32 C33 C34 120.1(6) yes . . .
C33 C34 C35 120.4(7) yes . . .
C34 C35 C36 119.8(6) yes . . .
C35 C36 C37 120.3(6) yes . . .
O5 C37 C32 115.0(5) yes . . .
O5 C37 C36 125.5(5) yes . . .
C32 C37 C36 119.5(6) yes . . .
O5 C38 C39 106.7(5) yes . . .
O6 C39 C38 112.7(5) yes . . .
O6 C40 C41 109.3(5) yes . . .
O7 C41 C40 109.7(5) yes . . .
O7 C42 C43 115.2(5) yes . . .
O8 C43 C42 108.8(5) yes . . .
C8 N1 H1A 109.207 no . . .
C8 N1 H1B 109.207 no . . .
C9 N1 H1A 109.249 no . . .
C9 N1 H1B 109.249 no . . .
H1A N1 H1B 109.500 no . . .
C2 C1 H1C 109.500 no . . .
C2 C1 H1D 109.500 no . . .
C2 C1 H1E 109.500 no . . .
H1C C1 H1D 109.442 no . . .
H1C C1 H1E 109.442 no . . .
H1D C1 H1E 109.442 no . . .
C2 C3 H3 119.653 no . . .
C4 C3 H3 119.653 no . . .
C3 C4 H4 119.640 no . . .
C5 C4 H4 119.639 no . . .
C5 C6 H6 119.665 no . . .
C7 C6 H6 119.665 no . . .
C2 C7 H7 119.666 no . . .
C6 C7 H7 119.666 no . . .
N1 C8 H8A 109.395 no . . .
N1 C8 H8B 109.395 no . . .
C5 C8 H8A 108.199 no . . .
C5 C8 H8B 108.199 no . . .
H8A C8 H8B 109.483 no . . .
N1 C9 H9A 109.525 no . . .
N1 C9 H9B 109.524 no . . .
C10 C9 H9A 108.475 no . . .
C10 C9 H9B 108.476 no . . .
H9A C9 H9B 109.487 no . . .
Fe1 C11 H11 126.244 no . . .
C10 C11 H11 126.244 no . . .
C12 C11 H11 126.245 no . . .
Fe1 C12 H12 125.763 no . . .
C11 C12 H12 125.763 no . . .
C13 C12 H12 125.762 no . . .
Fe1 C13 H13 125.877 no . . .
C12 C13 H13 125.877 no . . .
C14 C13 H13 125.877 no . . .
Fe1 C14 H14 126.237 no . . .
C10 C14 H14 126.238 no . . .
C13 C14 H14 126.237 no . . .
Fe1 C15 H15 125.819 no . . .
C16 C15 H15 125.819 no . . .
C19 C15 H15 125.819 no . . .
Fe1 C16 H16 125.999 no . . .
C15 C16 H16 125.999 no . . .
C17 C16 H16 125.999 no . . .
Fe1 C17 H17 125.884 no . . .
C16 C17 H17 125.884 no . . .
C18 C17 H17 125.884 no . . .
Fe1 C18 H18 125.766 no . . .
C17 C18 H18 125.767 no . . .
C19 C18 H18 125.766 no . . .
Fe1 C19 H19 126.517 no . . .
C15 C19 H19 126.517 no . . .
C18 C19 H19 126.517 no . . .
C20 C21 H21 120.045 no . . .
C22 C21 H21 120.044 no . . .
C21 C22 H22 119.846 no . . .
C23 C22 H22 119.846 no . . .
C22 C23 H23 119.890 no . . .
C24 C23 H23 119.891 no . . .
C23 C24 H24 119.770 no . . .
C25 C24 H24 119.770 no . . .
O1 C26 H26A 108.896 no . . .
O1 C26 H26B 108.896 no . . .
C27 C26 H26A 110.620 no . . .
C27 C26 H26B 110.620 no . . .
H26A C26 H26B 109.462 no . . .
O2 C27 H27A 110.600 no . . .
O2 C27 H27B 110.600 no . . .
C26 C27 H27A 111.258 no . . .
C26 C27 H27B 111.257 no . . .
H27A C27 H27B 109.494 no . . .
O2 C28 H28A 99.753 no . . .
O2 C28 H28B 99.753 no . . .
C29 C28 H28A 120.523 no . . .
C29 C28 H28B 120.524 no . . .
H28A C28 H28B 104.091 no . . .
O3 C29 H29A 103.608 no . . .
O3 C29 H29B 103.608 no . . .
C28 C29 H29A 114.965 no . . .
C28 C29 H29B 114.965 no . . .
H29A C29 H29B 107.924 no . . .
O3 C30 H30A 105.725 no . . .
O3 C30 H30B 105.726 no . . .
C31 C30 H30A 111.539 no . . .
C31 C30 H30B 111.539 no . . .
H30A C30 H30B 109.103 no . . .
O4 C31 H31A 107.995 no . . .
O4 C31 H31B 107.994 no . . .
C30 C31 H31A 112.644 no . . .
C30 C31 H31B 112.645 no . . .
H31A C31 H31B 109.207 no . . .
C32 C33 H33 119.939 no . . .
C34 C33 H33 119.938 no . . .
C33 C34 H34 119.819 no . . .
C35 C34 H34 119.818 no . . .
C34 C35 H35 120.114 no . . .
C36 C35 H35 120.114 no . . .
C35 C36 H36 119.871 no . . .
C37 C36 H36 119.871 no . . .
O5 C38 H38A 108.009 no . . .
O5 C38 H38B 108.009 no . . .
C39 C38 H38A 112.341 no . . .
C39 C38 H38B 112.341 no . . .
H38A C38 H38B 109.249 no . . .
O6 C39 H39A 105.835 no . . .
O6 C39 H39B 105.835 no . . .
C38 C39 H39A 111.497 no . . .
C38 C39 H39B 111.496 no . . .
H39A C39 H39B 109.122 no . . .
O6 C40 H40A 106.841 no . . .
O6 C40 H40B 106.841 no . . .
C41 C40 H40A 112.202 no . . .
C41 C40 H40B 112.202 no . . .
H40A C40 H40B 109.136 no . . .
O7 C41 H41A 106.741 no . . .
O7 C41 H41B 106.741 no . . .
C40 C41 H41A 112.140 no . . .
C40 C41 H41B 112.140 no . . .
H41A C41 H41B 109.134 no . . .
O7 C42 H42A 105.393 no . . .
O7 C42 H42B 105.393 no . . .
C43 C42 H42A 110.685 no . . .
C43 C42 H42B 110.686 no . . .
H42A C42 H42B 109.186 no . . .
O8 C43 H43A 107.804 no . . .
O8 C43 H43B 107.803 no . . .
C42 C43 H43A 111.470 no . . .
C42 C43 H43B 111.470 no . . .
H43A C43 H43B 109.328 no . . .

loop_
_geom_bond_atom_site_label_1
_geom_bond_atom_site_label_2
_geom_bond_distance
_geom_bond_publ_flag
_geom_bond_site_symmetry_1
_geom_bond_site_symmetry_2
Sb1 F1 1.838(5) yes . .
Sb1 F2 1.791(5) yes . .
Sb1 F3 1.804(5) yes . .
Sb1 F4 1.763(5) yes . .
Sb1 F5 1.779(5) yes . .
Sb1 F6 1.774(5) yes . .
Fe1 C10 2.023(6) yes . .
Fe1 C11 2.049(6) yes . .
Fe1 C12 2.060(6) yes . .
Fe1 C13 2.055(7) yes . .
Fe1 C14 2.045(6) yes . .
Fe1 C15 2.034(7) yes . .
Fe1 C16 2.040(7) yes . .
Fe1 C17 2.050(7) yes . .
Fe1 C18 2.057(7) yes . .
Fe1 C19 2.044(7) yes . .
P1 F1 1.675(8) yes . .
P1 F2 1.775(8) yes . .
P1 F3 1.741(8) yes . .
P1 F4 1.928(8) yes . .
P1 F5 1.808(8) yes . .
P1 F6 1.846(7) yes . .
O1 C25 1.382(9) yes . .
O1 C26 1.447(10) yes . .
O2 C27 1.465(12) yes . .
O2 C28 1.26(3) yes . .
O3 C29 1.421(10) yes . .
O3 C30 1.424(8) yes . .
O4 C31 1.433(7) yes . .
O4 C32 1.374(7) yes . .
O5 C37 1.372(7) yes . .
O5 C38 1.438(7) yes . .
O6 C39 1.424(7) yes . .
O6 C40 1.416(8) yes . .
O7 C41 1.416(8) yes . .
O7 C42 1.429(8) yes . .
O8 C20 1.371(8) yes . .
O8 C43 1.448(7) yes . .
N1 C8 1.513(9) yes . .
N1 C9 1.514(8) yes . .
C1 C2 1.540(16) yes . .
C2 C3 1.370(13) yes . .
C2 C7 1.397(12) yes . .
C3 C4 1.387(13) yes . .
C4 C5 1.396(11) yes . .
C5 C6 1.391(9) yes . .
C5 C8 1.493(10) yes . .
C6 C7 1.377(10) yes . .
C9 C10 1.496(8) yes . .
C10 C11 1.434(8) yes . .
C10 C14 1.434(9) yes . .
C11 C12 1.427(9) yes . .
C12 C13 1.425(10) yes . .
C13 C14 1.429(9) yes . .
C15 C16 1.419(10) yes . .
C15 C19 1.443(10) yes . .
C16 C17 1.423(10) yes . .
C17 C18 1.424(10) yes . .
C18 C19 1.428(10) yes . .
C20 C21 1.397(10) yes . .
C20 C25 1.410(9) yes . .
C21 C22 1.404(11) yes . .
C22 C23 1.384(12) yes . .
C23 C24 1.378(13) yes . .
C24 C25 1.395(11) yes . .
C26 C27 1.477(14) yes . .
C28 C29 1.62(2) yes . .
C30 C31 1.519(9) yes . .
C32 C33 1.390(9) yes . .
C32 C37 1.410(8) yes . .
C33 C34 1.391(10) yes . .
C34 C35 1.390(10) yes . .
C35 C36 1.401(10) yes . .
C36 C37 1.390(8) yes . .
C38 C39 1.516(9) yes . .
C40 C41 1.508(9) yes . .
C42 C43 1.512(9) yes . .
N1 H1A 0.970 no . .
N1 H1B 0.970 no . .
C1 H1C 0.960 no . .
C1 H1D 0.960 no . .
C1 H1E 0.960 no . .
C3 H3 0.930 no . .
C4 H4 0.930 no . .
C6 H6 0.930 no . .
C7 H7 0.930 no . .
C8 H8A 0.970 no . .
C8 H8B 0.970 no . .
C9 H9A 0.970 no . .
C9 H9B 0.970 no . .
C11 H11 0.980 no . .
C12 H12 0.980 no . .
C13 H13 0.980 no . .
C14 H14 0.980 no . .
C15 H15 0.980 no . .
C16 H16 0.980 no . .
C17 H17 0.980 no . .
C18 H18 0.980 no . .
C19 H19 0.980 no . .
C21 H21 0.930 no . .
C22 H22 0.930 no . .
C23 H23 0.930 no . .
C24 H24 0.930 no . .
C26 H26A 0.970 no . .
C26 H26B 0.970 no . .
C27 H27A 0.970 no . .
C27 H27B 0.970 no . .
C28 H28A 0.970 no . .
C28 H28B 0.970 no . .
C29 H29A 0.970 no . .
C29 H29B 0.970 no . .
C30 H30A 0.970 no . .
C30 H30B 0.970 no . .
C31 H31A 0.970 no . .
C31 H31B 0.970 no . .
C33 H33 0.930 no . .
C34 H34 0.930 no . .
C35 H35 0.930 no . .
C36 H36 0.930 no . .
C38 H38A 0.970 no . .
C38 H38B 0.970 no . .
C39 H39A 0.970 no . .
C39 H39B 0.970 no . .
C40 H40A 0.970 no . .
C40 H40B 0.970 no . .
C41 H41A 0.970 no . .
C41 H41B 0.970 no . .
C42 H42A 0.970 no . .
C42 H42B 0.970 no . .
C43 H43A 0.970 no . .
C43 H43B 0.970 no . .

loop_
_geom_hbond_atom_site_label_D
_geom_hbond_atom_site_label_H
_geom_hbond_atom_site_label_A
_geom_hbond_site_symmetry_D
_geom_hbond_site_symmetry_H
_geom_hbond_site_symmetry_A
_geom_hbond_distance_DA
_geom_hbond_distance_DH
_geom_hbond_distance_HA
_geom_hbond_angle_DHA
_geom_hbond_publ_flag
N1 H1A O2 . . . 2.953(9) 0.970 2.469 110.6 no
N1 H1A O3 . . . 2.858(7) 0.970 1.895 171.0 no
N1 H1B O1 . . . 3.050(7) 0.970 2.082 175.5 no
N1 H1B O2 . . . 2.953(9) 0.970 2.592 102.2 no
